data_2009476
loop_
_publ_author_name
'Djinovi\'c-Carugo, K.'
'Goli\<c, L.'
'Leban, I.'
'Svete, J.'
'Stanovnik, B.'
'Ti\<sler, M.'
'Tate, C.'

_publ_section_title
;
 Three substituted 3-amino-2-benzoylaminopropenoic acid derivatives
;
_journal_issue 2
_journal_name_full 'Acta Crystallographica Section C'
_journal_page_first 239
_journal_page_last 245
_journal_paper_doi 10.1107/S0108270193006997
_journal_volume 50
_journal_year 1994
_chemical_formula_sum 'C17 H18 N4 O3'
_chemical_formula_weight 326.36
_symmetry_cell_setting monoclinic
_symmetry_space_group_name_Hall 'C -2yc'
_symmetry_space_group_name_H-M 'C 1 c 1'
_cell_angle_alpha 90.
_cell_angle_beta 108.720(10)
_cell_angle_gamma 90.
_cell_formula_units_Z 8
_cell_length_a 36.050(5)
_cell_length_b 4.9430(10)
_cell_length_c 19.793(3)
_cell_measurement_reflns_used 100
_cell_measurement_temperature 293
_cell_measurement_theta_max 12.4
_cell_measurement_theta_min 7.2
_cell_volume 3340.4(10)
_diffrn_measurement_device 'Enraf-Nonius CAD-4'
_diffrn_measurement_method \w-2\q
_diffrn_radiation_type MoK\a
_diffrn_radiation_wavelength 0.71069
_diffrn_reflns_av_R_equivalents 0.045
_diffrn_reflns_limit_h_max 47
_diffrn_reflns_limit_h_min -47
_diffrn_reflns_limit_k_max 0
_diffrn_reflns_limit_k_min -6
_diffrn_reflns_limit_l_max 26
_diffrn_reflns_limit_l_min -26
_diffrn_reflns_number 8890
_diffrn_reflns_theta_max 28
_diffrn_standards_decay_% 3.8
_diffrn_standards_interval_time 166.67
_diffrn_standards_number 3
_exptl_absorpt_coefficient_mu 8.56
_exptl_absorpt_correction_type none
_exptl_crystal_colour Colourless
_exptl_crystal_density_diffrn 1.298
_exptl_crystal_description Prismatic
_exptl_crystal_size_max 0.6
_exptl_crystal_size_mid 0.3
_exptl_crystal_size_min 0.2
_refine_diff_density_max 0.24
_refine_diff_density_min -0.25
_refine_ls_extinction_coef 194.E3(7)
_refine_ls_extinction_method 'Larson (1967)'
_refine_ls_goodness_of_fit_obs 1.130
_refine_ls_hydrogen_treatment refall
_refine_ls_number_parameters 290
_refine_ls_number_reflns 2317
_refine_ls_R_factor_obs 0.038
_refine_ls_shift/esd_max 0.86
_refine_ls_structure_factor_coef F
_refine_ls_weighting_details 'w = 2W~f~xW~s~'
_refine_ls_weighting_scheme calc
_refine_ls_wR_factor_obs 0.048
_reflns_number_observed 1387
_reflns_number_total 4454
_reflns_observed_criterion I>2.5\s(I)
_cod_data_source_file na1033.cif
_cod_data_source_block structure_2_of_3
_cod_depositor_comments
;
The following automatic conversions were performed:

'_refine_ls_weighting_scheme' value 'w = 2W~f~xW~s~' was changed to
'calc'. New tag '_refine_ls_weighting_details' was created. The value
of the new tag was set to 'w = 2W~f~xW~s~'.

Automatic conversion script
Id: cif_fix_values 3143 2015-03-26 13:38:13Z robertas 
;
_cod_original_cell_volume 3340(2)
_cod_original_sg_symbol_H-M 'C c'
_cod_database_code 2009476

loop_
_atom_site_label
_atom_site_fract_x
_atom_site_fract_y
_atom_site_fract_z
_atom_site_U_iso_or_equiv
C(1) .07253(8) -.0017(5) .64690(10) .0494(9)
O(1) .07417(7) -.1088(5) .70190(10) .0749(9)
O(2) .04308(6) -.0465(5) .58600(10) .0726(8)
C(2) .10112(7) .1918(5) .63670(10) .0400(7)
C(3) .09432(7) .3329(5) .57660(10) .0418(7)
N(1) .11784(6) .5293(4) .56494(9) .0448(7)
C(4) .11205(7) .6621(5) .50050(10) .0417(8)
N(2) .08234(6) .5822(5) .44460(10) .0506(7)
C(5) .07962(8) .7083(6) .38280(10) .0563(9)
C(6) .10588(8) .9053(6) .37900(10) .0556(9)
C(7) .13538(7) .9749(5) .44120(10) .0468(8)
N(3) .13870(6) .8515(4) .50280(10) .0453(7)
C(8) .16535(9) 1.1849(6) .4424(2) .0620(10)
C(9) .04720(10) .6161(9) .3181(2) .0930(10)
N(4) .13563(6) .2308(4) .69611(9) .0417(6)
C(10) .16119(7) .0286(4) .72350(10) .0403(8)
O(3) .15630(6) -.2020(3) .69879(9) .0552(6)
C(11) .19622(7) .0928(5) .78590(10) .0385(7)
C(12) .22914(8) -.0678(6) .79730(10) .0524(9)
C(13) .26262(8) -.0195(7) .8541(2) .0630(10)
C(14) .26311(8) .1856(6) .90110(10) .0610(10)
C(15) .23056(9) .3441(6) .89150(10) .0620(10)
C(16) .19707(8) .3008(5) .83340(10) .0498(8)
C(17) .01230(10) -.2230(10) .5914(3) .097(2)
H(1) .1360(10) .592(5) .5990(10) ?
H(3) .0730(10) .302(5) .5380(10) ?
H(4) .1430(10) .378(5) .7100(10) ?
H(6) .1050(10) .983(6) .3350(10) ?
H(12) .2290(10) -.204(6) .7660(10) ?
H(13) .2850(10) -.136(8) .862(2) ?
H(14) .2860(10) .226(7) .939(2) ?
H(15) .2300(10) .475(7) .926(2) ?
H(16) .1730(10) .407(6) .8280(10) ?
H(81) .187(2) 1.115(11) .434(3) ?
H(82) .1770(10) 1.268(9) .491(2) ?
H(83) .153(2) 1.334(11) .415(3) ?
H(91) .0480(10) .693(8) .281(2) ?
H(92) .0400(10) .445(11) .314(3) ?
H(93) .021(2) .661(12) .330(3) ?
H(171) -.002(2) -.305(12) .539(3) ?
H(172) .023(2) -.386(13) .611(3) ?
H(173) -.008(2) -.121(15) .583(4) ?

loop_
_geom_angle_atom_site_label_1
_geom_angle_atom_site_label_2
_geom_angle_atom_site_label_3
_geom_angle
_geom_angle_publ_flag
O(1) C(1) O(2) 122.5(3) yes
O(1) C(1) C(2) 125.6(2) yes
O(2) C(1) C(2) 111.8(2) yes
C(1) O(2) C(17) 116.0(3) yes
C(3) C(2) N(4) 121.9(2) yes
C(3) C(2) C(1) 121.9(2) yes
N(4) C(2) C(1) 116.2(2) yes
C(2) C(3) N(1) 125.5(2) yes
C(3) N(1) C(4) 125.2(2) yes
N(2) C(4) N(3) 128.1(2) yes
N(2) C(4) N(1) 117.9(2) yes
N(3) C(4) N(1) 114.0(2) yes
C(4) N(2) C(5) 115.0(2) yes
N(2) C(5) C(6) 121.7(2) yes
N(2) C(5) C(9) 116.3(3) yes
C(6) C(5) C(9) 121.9(3) yes
C(5) C(6) C(7) 118.1(2) yes
N(3) C(7) C(6) 121.1(2) yes
N(3) C(7) C(8) 116.8(2) yes
C(6) C(7) C(8) 122.1(3) yes
C(4) N(3) C(7) 116.0(2) yes
C(10) N(4) C(2) 122.3(2) yes
O(3) C(10) N(4) 122.3(2) yes
O(3) C(10) C(11) 120.1(2) yes
N(4) C(10) C(11) 117.6(2) yes
C(12) C(11) C(16) 118.9(2) yes
C(12) C(11) C(10) 117.8(2) yes
C(16) C(11) C(10) 123.2(2) yes
C(13) C(12) C(11) 120.9(3) yes
C(14) C(13) C(12) 119.8(3) yes
C(13) C(14) C(15) 120.2(2) yes
C(14) C(15) C(16) 120.2(3) yes
C(11) C(16) C(15) 119.9(3) yes

loop_
_geom_bond_atom_site_label_1
_geom_bond_atom_site_label_2
_geom_bond_distance
_geom_bond_publ_flag
C(1) O(1) 1.195(3) yes
C(1) O(2) 1.344(3) yes
C(1) C(2) 1.467(4) yes
O(2) C(17) 1.442(5) yes
C(2) C(3) 1.332(3) yes
C(2) N(4) 1.424(3) yes
C(3) N(1) 1.357(3) yes
N(1) C(4) 1.389(3) yes
C(4) N(2) 1.329(3) yes
C(4) N(3) 1.332(3) yes
N(2) C(5) 1.348(3) yes
C(5) C(6) 1.377(4) yes
C(5) C(9) 1.501(4) yes
C(6) C(7) 1.387(3) yes
C(7) N(3) 1.334(3) yes
C(7) C(8) 1.493(4) yes
N(4) C(10) 1.350(3) yes
C(10) O(3) 1.231(2) yes
C(10) C(11) 1.490(3) yes
C(11) C(12) 1.385(4) yes
C(11) C(16) 1.388(3) yes
C(12) C(13) 1.381(4) yes
C(13) C(14) 1.372(5) yes
C(14) C(15) 1.372(4) yes
C(15) C(16) 1.391(3) yes
